data_4503674
loop_
_publ_author_name
'Jiang, Tao'
'Zhang, Xian-Ming'

_publ_section_title
;
 Temperature Tuned Synthesis of ZincN,N-bis-(1(2)H-tetrazol-5-yl)-amine
 Complexes: From Zn3O Cluster-Based 3-Connected 63-hcband (3,6)-Connected
 (43)2(46)-kgdLayers to Zn5(OH)4Chain-Based 3D Open Framework
;
_journal_issue 8
_journal_name_full 'Crystal Growth &amp; Design'
_journal_page_first 3077
_journal_paper_doi 10.1021/cg800248b
_journal_volume 8
_journal_year 2008
_chemical_formula_sum 'C6 H15 N27 O7 Zn4'
_chemical_formula_weight 838.93
_chemical_name_systematic
; 
 ? 
;
_space_group_IT_number 190
_symmetry_cell_setting hexagonal
_symmetry_space_group_name_Hall 'P -6c -2c'
_symmetry_space_group_name_H-M 'P -6 2 c'
_atom_sites_solution_hydrogens geom
_atom_sites_solution_primary direct
_atom_sites_solution_secondary difmap
_audit_creation_method SHELXL-97
_cell_angle_alpha 90.00
_cell_angle_beta 90.00
_cell_angle_gamma 120.00
_cell_formula_units_Z 2
_cell_length_a 13.8529(8)
_cell_length_b 13.8529(8)
_cell_length_c 7.4159(8)
_cell_measurement_temperature 298(2)
_cell_volume 1232.47(17)
_computing_structure_refinement 'SHELXL-97 (Sheldrick, 1997)'
_computing_structure_solution 'SHELXS-97 (Sheldrick, 1990)'
_diffrn_ambient_temperature 298(2)
_diffrn_measured_fraction_theta_full 0.998
_diffrn_measured_fraction_theta_max 0.998
_diffrn_measurement_device_type 'Bruker APEX area-detector diffractometer'
_diffrn_measurement_method '\f and \w scan'
_diffrn_radiation_monochromator graphite
_diffrn_radiation_source 'fine-focus sealed tube'
_diffrn_radiation_type MoK\a
_diffrn_radiation_wavelength 0.71073
_diffrn_reflns_av_R_equivalents 0.0675
_diffrn_reflns_av_sigmaI/netI 0.0397
_diffrn_reflns_limit_h_max 17
_diffrn_reflns_limit_h_min -17
_diffrn_reflns_limit_k_max 17
_diffrn_reflns_limit_k_min -17
_diffrn_reflns_limit_l_max 9
_diffrn_reflns_limit_l_min -7
_diffrn_reflns_number 8081
_diffrn_reflns_theta_full 27.00
_diffrn_reflns_theta_max 27.00
_diffrn_reflns_theta_min 1.70
_exptl_absorpt_coefficient_mu 3.939
_exptl_absorpt_correction_T_max 0.8274
_exptl_absorpt_correction_T_min 0.7182
_exptl_absorpt_correction_type empirical
_exptl_absorpt_process_details 'SADABS, Sheldrick 1997'
_exptl_crystal_density_diffrn 2.261
_exptl_crystal_density_method 'not measured'
_exptl_crystal_F_000 832
_exptl_crystal_size_max 0.09
_exptl_crystal_size_mid 0.06
_exptl_crystal_size_min 0.05
_refine_diff_density_max 1.267
_refine_diff_density_min -0.861
_refine_diff_density_rms 0.134
_refine_ls_abs_structure_details 'Flack H D (1983), Acta Cryst. A39, 876-881'
_refine_ls_abs_structure_Flack 0.02(6)
_refine_ls_extinction_method none
_refine_ls_goodness_of_fit_ref 1.089
_refine_ls_hydrogen_treatment constr
_refine_ls_matrix_type full
_refine_ls_number_parameters 89
_refine_ls_number_reflns 974
_refine_ls_number_restraints 0
_refine_ls_restrained_S_all 1.089
_refine_ls_R_factor_all 0.0628
_refine_ls_R_factor_gt 0.0535
_refine_ls_shift/su_max 0.000
_refine_ls_shift/su_mean 0.000
_refine_ls_structure_factor_coef Fsqd
_refine_ls_weighting_details 'calc w=1/[\s^2^(Fo^2^)+(0.0636P)^2^+3.7213P] where P=(Fo^2^+2Fc^2^)/3'
_refine_ls_weighting_scheme calc
_refine_ls_wR_factor_gt 0.1236
_refine_ls_wR_factor_ref 0.1282
_reflns_number_gt 852
_reflns_number_total 974
_reflns_threshold_expression >2sigma(I)
_cod_data_source_file cg800248b-file003.cif
_cod_data_source_block 1
_cod_depositor_comments
;
The following automatic conversions were performed:

'_symmetry_cell_setting' value 'Hexagonal' changed to 'hexagonal'
according to /home/saulius/struct/CIF-dictionaries/cif_core.dic
dictionary named 'cif_core.dic' version 2.4.1 from
2010-06-29.

'_exptl_absorpt_correction_type' value 'Empirical'
changed to 'empirical' according to
/home/saulius/struct/CIF-dictionaries/cif_core.dic dictionary named
'cif_core.dic' version 2.4.1 from 2010-06-29.

Automatic conversion script
Id: cif_fix_values 1715 2011-07-08 13:25:40Z adriana 
;
_cod_original_sg_symbol_H-M P-62c
_cod_database_code 4503674

loop_
_symmetry_equiv_pos_as_xyz
'x, y, z'
'-y, x-y, z'
'-x+y, -x, z'
'x, y, -z+1/2'
'-y, x-y, -z+1/2'
'-x+y, -x, -z+1/2'
'y, x, -z'
'x-y, -y, -z'
'-x, -x+y, -z'
'y, x, z+1/2'
'x-y, -y, z+1/2'
'-x, -x+y, z+1/2'

loop_
_atom_site_label
_atom_site_type_symbol
_atom_site_fract_x
_atom_site_fract_y
_atom_site_fract_z
_atom_site_U_iso_or_equiv
_atom_site_adp_type
_atom_site_occupancy
_atom_site_symmetry_multiplicity
_atom_site_calc_flag
_atom_site_refinement_flags
Zn1 Zn 0.79414(9) 0.49896(10) 0.7500 0.0302(3) Uani 1 2 d S
Zn2 Zn 1.0000 0.0000 0.7500 0.0317(3) Uani 1 6 d S
O1 O 0.6667 0.3333 0.7500 0.018(2) Uani 1 6 d S
C1 C 0.8750(9) 0.1253(10) 0.7500 0.023(4) Uani 1 2 d S
C2 C 0.9619(9) 0.3245(9) 0.7500 0.017(4) Uani 1 2 d S
N1 N 0.8817(10) 0.0356(10) 0.7500 0.030(3) Uani 1 2 d S
N2 N 0.7766(10) -0.0521(10) 0.7500 0.031(4) Uani 1 2 d S
N3 N 0.7075(12) -0.0129(10) 0.699(2) 0.046(6) Uani 0.50 1 d P
N4 N 0.7679(7) 0.1000(7) 0.7500 0.020(4) Uani 1 2 d S
N5 N 0.9651(8) 0.2288(8) 0.7500 0.033(6) Uani 1 2 d S
H5A H 1.0297 0.2340 0.7500 0.120 Uiso 1 2 calc SR
N6 N 0.8697(7) 0.3323(7) 0.7500 0.021(3) Uani 1 2 d S
N7 N 0.9109(7) 0.4449(7) 0.7500 0.022(3) Uani 1 2 d S
N8 N 1.0180(10) 0.4981(9) 0.7500 0.020(2) Uani 1 2 d S
N9 N 1.0573(9) 0.4275(9) 0.7500 0.024(3) Uani 1 2 d S
O1W O 0.7894(6) 0.4936(7) 0.4598(8) 0.0727(17) Uani 1 1 d .

loop_
_atom_site_aniso_label
_atom_site_aniso_U_11
_atom_site_aniso_U_22
_atom_site_aniso_U_33
_atom_site_aniso_U_23
_atom_site_aniso_U_13
_atom_site_aniso_U_12
Zn1 0.0148(5) 0.0134(5) 0.0614(7) 0.000 0.000 0.0062(4)
Zn2 0.0215(9) 0.0215(9) 0.052(9) 0.000 0.000 0.0107(4)
O1 0.011(3) 0.011(3) 0.034(2) 0.000 0.000 0.0055(16)
C1 0.009(6) 0.020(7) 0.039(3) 0.000 0.000 0.009(5)
C2 0.025(6) 0.008(5) 0.017(2) 0.000 0.000 0.009(4)
N1 0.026(5) 0.019(5) 0.046(3) 0.000 0.000 0.019(5)
N2 0.021(6) 0.017(6) 0.055(4) 0.000 0.000 0.007(5)
N3 0.038(7) 0.014(5) 0.087(3) 0.000(6) 0.004(6) 0.013(5)
N4 0.016(5) 0.017(4) 0.028(3) 0.000 0.000 0.008(4)
N5 0.015(5) 0.029(4) 0.037(2) 0.000 0.000 0.005(4)
N6 0.012(4) 0.015(5) 0.035(3) 0.000 0.000 0.010(4)
N7 0.021(4) 0.012(4) 0.034(4) 0.000 0.000 0.008(4)
N8 0.023(6) 0.008(5) 0.028(2) 0.000 0.000 -0.001(5)
N9 0.009(5) 0.021(5) 0.041(3) 0.000 0.000 0.006(5)
O1W 0.054(4) 0.101(5) 0.061(3) 0.010(4) 0.017(3) 0.037(4)

loop_
_atom_type_symbol
_atom_type_description
_atom_type_scat_dispersion_real
_atom_type_scat_dispersion_imag
_atom_type_scat_source
C C 0.0033 0.0016 'International Tables Vol C Tables 4.2.6.8 and 6.1.1.4'
H H 0.0000 0.0000 'International Tables Vol C Tables 4.2.6.8 and 6.1.1.4'
N N 0.0061 0.0033 'International Tables Vol C Tables 4.2.6.8 and 6.1.1.4'
O O 0.0106 0.0060 'International Tables Vol C Tables 4.2.6.8 and 6.1.1.4'
Zn Zn 0.2839 1.4301 'International Tables Vol C Tables 4.2.6.8 and 6.1.1.4'

loop_
_geom_angle_atom_site_label_1
_geom_angle_atom_site_label_2
_geom_angle_atom_site_label_3
_geom_angle
_geom_angle_site_symmetry_1
_geom_angle_site_symmetry_3
N4 Zn1 N6 85.4(3) 2_655 2_655
N4 Zn1 O1 171.0(3) 2_655 .
N6 Zn1 O1 85.6(2) 2_655 .
N4 Zn1 N7 99.7(3) 2_655 .
N6 Zn1 N7 174.8(3) 2_655 .
O1 Zn1 N7 89.3(2) . .
N4 Zn1 O1W 91.8(2) 2_655 4_556
N6 Zn1 O1W 89.6(2) 2_655 4_556
O1 Zn1 O1W 88.1(2) . 4_556
N7 Zn1 O1W 90.2(2) . 4_556
N4 Zn1 O1W 91.8(2) 2_655 .
N6 Zn1 O1W 89.6(2) 2_655 .
O1 Zn1 O1W 88.1(2) . .
N7 Zn1 O1W 90.2(2) . .
O1W Zn1 O1W 176.2(4) 4_556 .
N1 Zn2 N1 120.0 2_645 3_765
N1 Zn2 N1 120.000(3) 2_645 .
N1 Zn2 N1 120.000(2) 3_765 .
Zn1 O1 Zn1 120.0 3_665 .
Zn1 O1 Zn1 120.0 3_665 2_655
Zn1 O1 Zn1 120.0 . 2_655
N1 C1 N4 110.5(10) . .
N1 C1 N5 123.2(12) . .
N4 C1 N5 126.3(11) . .
N6 C2 N5 125.7(10) . .
N6 C2 N9 112.2(10) . .
N5 C2 N9 122.1(10) . .
C1 N1 N2 107.5(12) . .
C1 N1 Zn2 136.3(10) . .
N2 N1 Zn2 116.1(9) . .
N1 N2 N3 107.2(11) . 4_556
N1 N2 N3 107.2(11) . .
N3 N2 N3 31.9(13) 4_556 .
N3 N3 N2 74.1(7) 4_556 .
N3 N3 N4 74.5(6) 4_556 .
N2 N3 N4 102.9(11) . .
C1 N4 N3 104.9(8) . .
C1 N4 N3 104.9(8) . 4_556
N3 N4 N3 31.0(13) . 4_556
C1 N4 Zn1 128.6(7) . 3_665
N3 N4 Zn1 124.5(7) . 3_665
N3 N4 Zn1 124.5(7) 4_556 3_665
C1 N5 C2 125.1(11) . .
C1 N5 H5A 117.4 . .
C2 N5 H5A 117.4 . .
C2 N6 N7 102.9(9) . .
C2 N6 Zn1 128.8(7) . 3_665
N7 N6 Zn1 128.3(7) . 3_665
N8 N7 N6 111.0(9) . .
N8 N7 Zn1 132.2(8) . .
N6 N7 Zn1 116.9(7) . .
N7 N8 N9 110.8(9) . .
N8 N9 C2 103.1(9) . .

loop_
_geom_bond_atom_site_label_1
_geom_bond_atom_site_label_2
_geom_bond_distance
_geom_bond_site_symmetry_2
Zn1 N4 2.049(7) 2_655
Zn1 N6 2.070(8) 2_655
Zn1 O1 2.0811(11) .
Zn1 N7 2.094(10) .
Zn1 O1W 2.154(6) 4_556
Zn1 O1W 2.154(6) .
Zn2 N1 1.933(12) 2_645
Zn2 N1 1.933(12) 3_765
Zn2 N1 1.933(12) .
O1 Zn1 2.0811(11) 3_665
O1 Zn1 2.0811(11) 2_655
C1 N1 1.292(17) .
C1 N4 1.342(13) .
C1 N5 1.350(14) .
C2 N6 1.334(14) .
C2 N5 1.349(14) .
C2 N9 1.378(14) .
N1 N2 1.352(16) .
N2 N3 1.368(18) 4_556
N2 N3 1.368(18) .
N3 N3 0.75(3) 4_556
N3 N4 1.406(15) .
N4 N3 1.406(15) 4_556
N4 Zn1 2.049(7) 3_665
N5 H5A 0.8600 .
N6 N7 1.367(13) .
N6 Zn1 2.070(8) 3_665
N7 N8 1.286(16) .
N8 N9 1.336(16) .
